data_4518011
loop_
_publ_author_name
'Wang, Lebin'
'Zhang, Jinbo'
'Zhao, Na'
'Ren, Chuanli'
'Liu, Shaofeng'
'Li, Zhibo'

_publ_section_title
;
 Synthesis of Tris-Phosphazene Bases with Triazine as Core and Their
 Applications for Efficient Ring-Opening Alternating Copolymerization of
 Epoxide and Anhydride: Notable Effect of Basicity and Molecular Size
;
_journal_issue 9
_journal_name_full 'ACS Macro Letters'
_journal_page_first 1398
_journal_page_last 1402
_journal_paper_doi 10.1021/acsmacrolett.0c00564
_journal_volume 9
_journal_year 2020
_chemical_formula_sum 'C39 H72 N15 P3'
_chemical_formula_weight 844.02
_space_group_crystal_system monoclinic
_space_group_IT_number 14
_space_group_name_Hall '-P 2ybc'
_space_group_name_H-M_alt 'P 1 21/c 1'
_atom_sites_solution_hydrogens geom
_audit_creation_method SHELXL-2016/6
_cell_angle_alpha 90
_cell_angle_beta 90.001
_cell_angle_gamma 90
_cell_formula_units_Z 4
_cell_length_a 19.771(9)
_cell_length_b 13.978(6)
_cell_length_c 16.975(8)
_cell_measurement_reflns_used 2457
_cell_measurement_temperature 100(2)
_cell_measurement_theta_max 20.97
_cell_measurement_theta_min 2.52
_cell_volume 4691(4)
_computing_cell_refinement 'Bruker SMART'
_computing_data_collection 'Bruker SMART'
_computing_data_reduction 'Bruker SAINT'
_computing_molecular_graphics 'Bruker SHELXTL'
_computing_publication_material 'Bruker SHELXTL'
_computing_structure_refinement 'SHELXL-2016/6 (Sheldrick, 2016)'
_computing_structure_solution 'SHELXT 2014/5 (Sheldrick, 2014)'
_diffrn_ambient_temperature 100(2)
_diffrn_measured_fraction_theta_full 0.997
_diffrn_measured_fraction_theta_max 0.997
_diffrn_measurement_device_type 'CCD area detector'
_diffrn_measurement_method 'phi and omega scans'
_diffrn_radiation_type MoK\a
_diffrn_radiation_wavelength 0.71073
_diffrn_reflns_av_R_equivalents 0.0872
_diffrn_reflns_av_unetI/netI 0.1543
_diffrn_reflns_Laue_measured_fraction_full 0.997
_diffrn_reflns_Laue_measured_fraction_max 0.997
_diffrn_reflns_limit_h_max 23
_diffrn_reflns_limit_h_min -10
_diffrn_reflns_limit_k_max 16
_diffrn_reflns_limit_k_min -15
_diffrn_reflns_limit_l_max 19
_diffrn_reflns_limit_l_min -20
_diffrn_reflns_number 19145
_diffrn_reflns_point_group_measured_fraction_full 0.997
_diffrn_reflns_point_group_measured_fraction_max 0.997
_diffrn_reflns_theta_full 24.999
_diffrn_reflns_theta_max 24.999
_diffrn_reflns_theta_min 2.150
_exptl_absorpt_coefficient_mu 0.172
_exptl_absorpt_correction_T_max 0.7456
_exptl_absorpt_correction_T_min 0.5566
_exptl_absorpt_correction_type multi-scan
_exptl_crystal_colour COLORLESS
_exptl_crystal_density_diffrn 1.195
_exptl_crystal_description BLOCK
_exptl_crystal_F_000 1824
_exptl_crystal_size_max 0.280
_exptl_crystal_size_mid 0.240
_exptl_crystal_size_min 0.180
_refine_diff_density_max 0.441
_refine_diff_density_min -0.495
_refine_diff_density_rms 0.063
_refine_ls_extinction_method none
_refine_ls_goodness_of_fit_ref 0.880
_refine_ls_hydrogen_treatment constr
_refine_ls_matrix_type full
_refine_ls_number_parameters 514
_refine_ls_number_reflns 8239
_refine_ls_number_restraints 0
_refine_ls_restrained_S_all 0.880
_refine_ls_R_factor_all 0.1390
_refine_ls_R_factor_gt 0.0740
_refine_ls_shift/su_max 0.000
_refine_ls_shift/su_mean 0.000
_refine_ls_structure_factor_coef Fsqd
_refine_ls_weighting_details 'w=1/[\s^2^(Fo^2^)+(0.0941P)^2^] where P=(Fo^2^+2Fc^2^)/3'
_refine_ls_weighting_scheme calc
_refine_ls_wR_factor_gt 0.1811
_refine_ls_wR_factor_ref 0.2069
_reflns_Friedel_coverage 0.000
_reflns_number_gt 3791
_reflns_number_total 8239
_reflns_threshold_expression 'I > 2\s(I)'
_cod_data_source_file mz0c00564_si_003.cif
_cod_data_source_block 2
_cod_depositor_comments 'Adding full bibliography for 4518011--4518012.cif.'
_cod_original_sg_symbol_H-M 'P 21/c'
_cod_database_code 4518011
_shelx_shelxl_version_number 2016/6
_shelx_space_group_comment
;
The symmetry employed for this shelxl refinement is uniquely defined
by the following loop, which should always be used as a source of
symmetry information in preference to the above space-group names.
They are only intended as comments.
;
_shelx_estimated_absorpt_t_min 0.953
_shelx_estimated_absorpt_t_max 0.970

loop_
_space_group_symop_operation_xyz
'x, y, z'
'-x, y+1/2, -z+1/2'
'-x, -y, -z'
'x, -y-1/2, z-1/2'

loop_
_atom_site_label
_atom_site_type_symbol
_atom_site_fract_x
_atom_site_fract_y
_atom_site_fract_z
_atom_site_U_iso_or_equiv
_atom_site_adp_type
_atom_site_occupancy
_atom_site_site_symmetry_order
_atom_site_calc_flag
_atom_site_refinement_flags_posn
_atom_site_refinement_flags_adp
_atom_site_refinement_flags_occupancy
_atom_site_disorder_assembly
_atom_site_disorder_group
C1 C 0.1283(6) 0.3054(6) 0.5479(4) 0.174(5) Uani 1 1 d . . . . .
H1A H 0.177193 0.302529 0.535504 0.209 Uiso 1 1 calc R U . . .
H1B H 0.106437 0.350797 0.511123 0.209 Uiso 1 1 calc R U . . .
C2 C 0.0969(5) 0.2076(6) 0.5403(5) 0.157(4) Uani 1 1 d . . . . .
H2A H 0.071729 0.201767 0.490082 0.189 Uiso 1 1 calc R U . . .
H2B H 0.131940 0.157044 0.542352 0.189 Uiso 1 1 calc R U . . .
C3 C 0.0511(5) 0.2004(7) 0.6076(4) 0.162(5) Uani 1 1 d . . . . .
H3A H 0.003748 0.209758 0.590351 0.195 Uiso 1 1 calc R U . . .
H3B H 0.054905 0.136320 0.632181 0.195 Uiso 1 1 calc R U . . .
C4 C 0.0695(4) 0.2720(5) 0.6623(4) 0.100(2) Uani 1 1 d . . . . .
H4A H 0.089567 0.242529 0.709972 0.120 Uiso 1 1 calc R U . . .
H4B H 0.029218 0.309244 0.678311 0.120 Uiso 1 1 calc R U . . .
C5 C 0.2567(3) 0.3554(5) 0.7536(4) 0.0796(18) Uani 1 1 d . . . . .
H5A H 0.264763 0.314009 0.707204 0.096 Uiso 1 1 calc R U . . .
H5B H 0.291533 0.406317 0.754589 0.096 Uiso 1 1 calc R U . . .
C7 C 0.1901(4) 0.2814(6) 0.8523(4) 0.128(3) Uani 1 1 d . . . . .
H7A H 0.188194 0.275030 0.910388 0.153 Uiso 1 1 calc R U . . .
H7B H 0.171433 0.222704 0.827910 0.153 Uiso 1 1 calc R U . . .
C8 C 0.1520(3) 0.3711(5) 0.8242(3) 0.086(2) Uani 1 1 d . . . . .
H8A H 0.103847 0.356618 0.813705 0.103 Uiso 1 1 calc R U . . .
H8B H 0.154871 0.423023 0.863740 0.103 Uiso 1 1 calc R U . . .
C9 C 0.0448(3) 0.5247(5) 0.6304(4) 0.098(2) Uani 1 1 d . . . . .
H9A H 0.011271 0.474352 0.617676 0.117 Uiso 1 1 calc R U . . .
H9B H 0.069850 0.542019 0.581967 0.117 Uiso 1 1 calc R U . . .
C10 C 0.0105(4) 0.6128(5) 0.6673(6) 0.123(3) Uani 1 1 d . . . . .
H10A H -0.003454 0.658838 0.626084 0.147 Uiso 1 1 calc R U . . .
H10B H -0.029832 0.593791 0.698132 0.147 Uiso 1 1 calc R U . . .
C11 C 0.0609(4) 0.6534(5) 0.7172(5) 0.115(3) Uani 1 1 d . . . . .
H11A H 0.040117 0.695130 0.757682 0.139 Uiso 1 1 calc R U . . .
H11B H 0.093730 0.691477 0.686267 0.139 Uiso 1 1 calc R U . . .
C12 C 0.0950(3) 0.5679(4) 0.7549(4) 0.0775(19) Uani 1 1 d . . . . .
H12A H 0.142621 0.582437 0.768465 0.093 Uiso 1 1 calc R U . . .
H12B H 0.070787 0.547685 0.803168 0.093 Uiso 1 1 calc R U . . .
C13 C 0.1660(4) 0.9101(6) 0.5490(4) 0.099(2) Uani 1 1 d . . . . .
H13A H 0.183113 0.969586 0.524395 0.119 Uiso 1 1 calc R U . . .
H13B H 0.198267 0.857624 0.537821 0.119 Uiso 1 1 calc R U . . .
C16 C 0.0857(3) 0.9155(4) 0.6549(4) 0.0741(17) Uani 1 1 d . . . . .
H16A H 0.077382 0.858351 0.687939 0.089 Uiso 1 1 calc R U . . .
H16B H 0.070687 0.972982 0.684158 0.089 Uiso 1 1 calc R U . . .
C17 C 0.1739(5) 0.8353(5) 0.8416(4) 0.121(3) Uani 1 1 d . . . . .
H17A H 0.131552 0.801919 0.827217 0.145 Uiso 1 1 calc R U . . .
H17B H 0.210433 0.787081 0.845676 0.145 Uiso 1 1 calc R U . . .
C18 C 0.1659(5) 0.8814(5) 0.9134(4) 0.122(3) Uani 1 1 d . . . . .
H18A H 0.204539 0.866537 0.948412 0.146 Uiso 1 1 calc R U . . .
H18B H 0.123896 0.859154 0.939355 0.146 Uiso 1 1 calc R U . . .
C19 C 0.1623(4) 0.9853(5) 0.8995(3) 0.087(2) Uani 1 1 d . . . . .
H19A H 0.190389 1.020238 0.938269 0.104 Uiso 1 1 calc R U . . .
H19B H 0.115042 1.008194 0.903756 0.104 Uiso 1 1 calc R U . . .
C20 C 0.1895(3) 1.0005(4) 0.8152(3) 0.0756(18) Uani 1 1 d . . . . .
H20A H 0.159263 1.042689 0.784382 0.091 Uiso 1 1 calc R U . . .
H20B H 0.235507 1.028539 0.816093 0.091 Uiso 1 1 calc R U . . .
C21 C 0.2792(3) 1.0468(4) 0.6416(4) 0.0742(17) Uani 1 1 d . . . . .
H21A H 0.271739 1.051449 0.584081 0.089 Uiso 1 1 calc R U . . .
H21B H 0.243011 1.082234 0.669357 0.089 Uiso 1 1 calc R U . . .
C23 C 0.3842(3) 1.0181(4) 0.7005(5) 0.087(2) Uani 1 1 d . . . . .
H23A H 0.392143 1.038754 0.755519 0.105 Uiso 1 1 calc R U . . .
H23B H 0.428572 1.012655 0.673810 0.105 Uiso 1 1 calc R U . . .
C24 C 0.3489(3) 0.9234(4) 0.6997(3) 0.0632(15) Uani 1 1 d . . . . .
H24A H 0.373209 0.877181 0.665699 0.076 Uiso 1 1 calc R U . . .
H24B H 0.345561 0.896660 0.753538 0.076 Uiso 1 1 calc R U . . .
C25 C 0.3870(4) 0.8162(5) 0.3383(3) 0.088(2) Uani 1 1 d . . . . .
H25A H 0.365092 0.754444 0.325530 0.106 Uiso 1 1 calc R U . . .
H25B H 0.429443 0.821829 0.307758 0.106 Uiso 1 1 calc R U . . .
C26 C 0.3405(4) 0.8983(5) 0.3210(4) 0.093(2) Uani 1 1 d . . . . .
H26A H 0.366503 0.956460 0.307285 0.111 Uiso 1 1 calc R U . . .
H26B H 0.309604 0.882583 0.276982 0.111 Uiso 1 1 calc R U . . .
C27 C 0.3024(4) 0.9121(5) 0.3953(4) 0.095(2) Uani 1 1 d . . . . .
H27A H 0.265315 0.864808 0.399977 0.113 Uiso 1 1 calc R U . . .
H27B H 0.283050 0.977327 0.398124 0.113 Uiso 1 1 calc R U . . .
C28 C 0.3542(3) 0.8973(3) 0.4582(3) 0.0631(15) Uani 1 1 d . . . . .
H28A H 0.378911 0.957272 0.469757 0.076 Uiso 1 1 calc R U . . .
H28B H 0.333291 0.873149 0.507324 0.076 Uiso 1 1 calc R U . . .
C29 C 0.5004(3) 0.8669(4) 0.5526(3) 0.0589(14) Uani 1 1 d . . . . .
H29A H 0.518112 0.882140 0.499463 0.071 Uiso 1 1 calc R U . . .
H29B H 0.473310 0.921666 0.571846 0.071 Uiso 1 1 calc R U . . .
C30 C 0.5562(3) 0.8441(5) 0.6079(4) 0.093(2) Uani 1 1 d . . . . .
H30A H 0.570542 0.902043 0.637003 0.112 Uiso 1 1 calc R U . . .
H30B H 0.595716 0.818115 0.579077 0.112 Uiso 1 1 calc R U . . .
C31 C 0.5282(3) 0.7711(5) 0.6630(3) 0.0794(18) Uani 1 1 d . . . . .
H31A H 0.564629 0.729925 0.684094 0.095 Uiso 1 1 calc R U . . .
H31B H 0.504621 0.802352 0.707611 0.095 Uiso 1 1 calc R U . . .
C32 C 0.4800(3) 0.7142(4) 0.6152(3) 0.0556(13) Uani 1 1 d . . . . .
H32A H 0.502090 0.655994 0.594138 0.067 Uiso 1 1 calc R U . . .
H32B H 0.440356 0.694870 0.647098 0.067 Uiso 1 1 calc R U . . .
C33 C 0.5465(3) 0.7163(4) 0.4006(4) 0.0779(19) Uani 1 1 d . . . . .
H33A H 0.569023 0.736142 0.450128 0.093 Uiso 1 1 calc R U . . .
H33B H 0.542427 0.772745 0.365775 0.093 Uiso 1 1 calc R U . . .
C34 C 0.5861(3) 0.6388(4) 0.3609(3) 0.0684(16) Uani 1 1 d . . . . .
H34A H 0.593426 0.654176 0.304653 0.082 Uiso 1 1 calc R U . . .
H34B H 0.630585 0.630100 0.386701 0.082 Uiso 1 1 calc R U . . .
C35 C 0.5443(3) 0.5519(4) 0.3693(5) 0.108(3) Uani 1 1 d . . . . .
H35A H 0.544554 0.515185 0.319464 0.130 Uiso 1 1 calc R U . . .
H35B H 0.562875 0.510670 0.411514 0.130 Uiso 1 1 calc R U . . .
C36 C 0.4767(3) 0.5798(4) 0.3885(4) 0.085(2) Uani 1 1 d . . . . .
H36A H 0.447618 0.576338 0.341122 0.102 Uiso 1 1 calc R U . . .
H36B H 0.457824 0.536543 0.429126 0.102 Uiso 1 1 calc R U . . .
C37 C 0.3221(2) 0.6475(3) 0.5462(2) 0.0344(10) Uani 1 1 d . . . . .
C38 C 0.2393(2) 0.5449(3) 0.6056(2) 0.0344(10) Uani 1 1 d . . . . .
C39 C 0.2491(2) 0.7011(3) 0.6426(2) 0.0365(10) Uani 1 1 d . . . . .
C14J C 0.0996(5) 0.8869(9) 0.5194(6) 0.161(4) Uani 1 1 d . . . . .
H14A H 0.097594 0.818292 0.505029 0.193 Uiso 1 1 calc R U . . .
H14B H 0.089874 0.925176 0.471674 0.193 Uiso 1 1 calc R U . . .
C15L C 0.0497(4) 0.9077(7) 0.5803(5) 0.125(3) Uani 1 1 d . . . . .
H15A H 0.026015 0.968345 0.568281 0.150 Uiso 1 1 calc R U . . .
H15B H 0.015776 0.855711 0.582995 0.150 Uiso 1 1 calc R U . . .
C22M C 0.3457(5) 1.0826(6) 0.6632(8) 0.183(6) Uani 1 1 d . . . . .
H22A H 0.369420 1.103720 0.614929 0.220 Uiso 1 1 calc R U . . .
H22B H 0.340048 1.139152 0.697677 0.220 Uiso 1 1 calc R U . . .
C6N C 0.2585(6) 0.3000(10) 0.8255(7) 0.240(8) Uani 1 1 d . . . . .
H6NA H 0.283681 0.335494 0.866532 0.288 Uiso 1 1 calc R U . . .
H6NB H 0.282179 0.238633 0.815911 0.288 Uiso 1 1 calc R U . . .
N1 N 0.1189(2) 0.3344(3) 0.6238(2) 0.0587(12) Uani 1 1 d . . . . .
N2 N 0.1880(2) 0.3975(3) 0.7507(2) 0.0530(11) Uani 1 1 d . . . . .
N3 N 0.0910(2) 0.4934(3) 0.6929(3) 0.0541(11) Uani 1 1 d . . . . .
N4 N 0.21164(17) 0.4566(2) 0.60568(19) 0.0378(9) Uani 1 1 d . . . . .
N5 N 0.1575(2) 0.9229(3) 0.6346(2) 0.0575(11) Uani 1 1 d . . . . .
N6 N 0.1905(2) 0.9035(3) 0.7827(2) 0.0535(11) Uani 1 1 d . . . . .
N7 N 0.2821(2) 0.9446(3) 0.6679(2) 0.0505(10) Uani 1 1 d . . . . .
N8 N 0.2256(2) 0.7689(3) 0.6917(2) 0.0514(11) Uani 1 1 d . . . . .
N9 N 0.4000(2) 0.8241(3) 0.4225(2) 0.0478(10) Uani 1 1 d . . . . .
N10 N 0.45959(18) 0.7777(2) 0.5513(2) 0.0423(9) Uani 1 1 d . . . . .
N11 N 0.47917(18) 0.6752(3) 0.4174(2) 0.0475(10) Uani 1 1 d . . . . .
N12 N 0.37217(17) 0.6497(2) 0.4942(2) 0.0401(9) Uani 1 1 d . . . . .
N13 N 0.21876(18) 0.6151(2) 0.6515(2) 0.0394(9) Uani 1 1 d . . . . .
N14 N 0.29959(17) 0.7199(2) 0.5903(2) 0.0395(9) Uani 1 1 d . . . . .
N15 N 0.29112(16) 0.5579(2) 0.55238(19) 0.0345(8) Uani 1 1 d . . . . .
P1 P 0.15416(6) 0.42524(8) 0.66704(7) 0.0410(3) Uani 1 1 d . . . . .
P2 P 0.21696(6) 0.87972(9) 0.69260(7) 0.0459(4) Uani 1 1 d . . . . .
P3 P 0.42474(6) 0.73063(8) 0.47306(7) 0.0400(3) Uani 1 1 d . . . . .

loop_
_atom_site_aniso_label
_atom_site_aniso_U_11
_atom_site_aniso_U_22
_atom_site_aniso_U_33
_atom_site_aniso_U_23
_atom_site_aniso_U_13
_atom_site_aniso_U_12
C1 0.286(12) 0.157(8) 0.079(5) -0.050(5) 0.071(7) -0.167(9)
C2 0.227(11) 0.136(7) 0.110(6) -0.061(6) 0.053(7) -0.120(7)
C3 0.214(10) 0.184(9) 0.088(5) -0.068(6) 0.057(6) -0.143(8)
C4 0.103(5) 0.081(4) 0.116(5) -0.031(4) 0.057(4) -0.059(4)
C5 0.057(4) 0.086(4) 0.096(5) 0.009(4) 0.011(3) 0.010(3)
C7 0.162(8) 0.127(6) 0.095(5) 0.069(5) 0.041(5) 0.041(6)
C8 0.094(5) 0.111(5) 0.052(3) 0.021(4) 0.033(3) 0.014(4)
C9 0.072(5) 0.103(5) 0.118(6) 0.017(5) -0.003(4) 0.020(4)
C10 0.081(6) 0.079(6) 0.209(10) 0.023(6) 0.007(6) 0.021(4)
C11 0.114(6) 0.066(5) 0.166(8) 0.029(5) 0.082(6) 0.033(5)
C12 0.079(4) 0.060(4) 0.094(4) -0.002(3) 0.051(4) 0.009(3)
C13 0.077(5) 0.151(7) 0.068(4) -0.003(4) -0.002(4) 0.019(5)
C16 0.057(4) 0.080(4) 0.086(4) 0.004(3) 0.006(3) 0.003(3)
C17 0.215(9) 0.086(5) 0.060(4) 0.003(4) 0.058(5) 0.035(5)
C18 0.226(10) 0.082(5) 0.057(4) -0.010(4) 0.020(5) -0.030(6)
C19 0.105(5) 0.092(5) 0.064(4) -0.028(4) 0.025(4) 0.005(4)
C20 0.093(4) 0.061(4) 0.072(4) -0.034(3) 0.016(3) -0.010(3)
C21 0.081(4) 0.045(3) 0.096(5) 0.019(3) -0.002(4) -0.016(3)
C23 0.074(4) 0.069(4) 0.120(6) -0.011(4) -0.012(4) -0.025(4)
C24 0.055(3) 0.063(3) 0.072(4) 0.010(3) 0.003(3) -0.006(3)
C25 0.138(6) 0.077(4) 0.050(3) -0.008(3) -0.003(4) 0.016(4)
C26 0.133(6) 0.086(5) 0.060(4) 0.000(3) -0.027(4) 0.013(4)
C27 0.098(5) 0.102(5) 0.083(5) 0.019(4) -0.001(4) 0.025(4)
C28 0.085(4) 0.052(3) 0.053(3) 0.006(3) 0.019(3) 0.005(3)
C29 0.066(4) 0.047(3) 0.063(3) -0.006(3) 0.005(3) -0.028(3)
C30 0.094(5) 0.097(5) 0.088(5) -0.006(4) -0.016(4) -0.047(4)
C31 0.079(4) 0.101(5) 0.058(3) -0.005(4) -0.016(3) -0.010(4)
C32 0.063(3) 0.059(3) 0.045(3) -0.004(3) -0.002(3) -0.004(3)
C33 0.078(4) 0.066(4) 0.090(4) -0.010(3) 0.043(3) -0.031(3)
C34 0.046(3) 0.096(4) 0.063(3) -0.001(3) 0.022(3) 0.003(3)
C35 0.081(5) 0.068(4) 0.175(7) -0.025(5) 0.065(5) -0.001(4)
C36 0.076(4) 0.069(4) 0.110(5) -0.028(4) 0.050(4) -0.010(3)
C37 0.039(3) 0.030(2) 0.034(2) 0.0024(19) 0.004(2) -0.011(2)
C38 0.033(2) 0.035(2) 0.035(2) 0.007(2) 0.004(2) -0.002(2)
C39 0.041(3) 0.031(2) 0.037(2) 0.005(2) 0.007(2) -0.002(2)
C14J 0.089(6) 0.274(13) 0.119(7) -0.045(8) -0.022(6) 0.007(7)
C15L 0.084(6) 0.191(9) 0.100(6) 0.005(6) -0.025(5) -0.027(6)
C22M 0.125(7) 0.091(6) 0.334(16) 0.105(8) -0.098(9) -0.070(6)
C6N 0.190(11) 0.306(15) 0.225(12) 0.211(12) 0.124(10) 0.145(11)
N1 0.067(3) 0.047(2) 0.062(3) -0.011(2) 0.027(2) -0.031(2)
N2 0.058(3) 0.058(3) 0.043(2) 0.0182(19) 0.021(2) 0.013(2)
N3 0.046(2) 0.043(2) 0.074(3) 0.009(2) 0.018(2) -0.0009(19)
N4 0.043(2) 0.034(2) 0.037(2) 0.0017(16) 0.0103(17) -0.0111(17)
N5 0.049(3) 0.069(3) 0.054(3) -0.004(2) 0.004(2) -0.001(2)
N6 0.068(3) 0.043(2) 0.050(2) -0.0093(19) 0.013(2) 0.005(2)
N7 0.052(3) 0.038(2) 0.062(3) -0.005(2) 0.000(2) -0.0054(19)
N8 0.062(3) 0.037(2) 0.056(2) -0.0091(19) 0.024(2) -0.0044(19)
N9 0.057(3) 0.046(2) 0.040(2) 0.0038(19) 0.0052(19) 0.002(2)
N10 0.048(2) 0.036(2) 0.043(2) 0.0025(18) 0.0051(18) -0.0113(18)
N11 0.045(2) 0.043(2) 0.054(2) -0.0089(19) 0.0225(19) -0.0147(18)
N12 0.044(2) 0.033(2) 0.043(2) -0.0072(17) 0.0182(18) -0.0127(17)
N13 0.042(2) 0.033(2) 0.044(2) -0.0062(17) 0.0145(18) -0.0088(17)
N14 0.041(2) 0.033(2) 0.045(2) -0.0022(17) 0.0124(18) -0.0091(17)
N15 0.0336(19) 0.034(2) 0.0360(19) 0.0029(16) 0.0056(16) -0.0113(16)
P1 0.0409(7) 0.0331(6) 0.0489(7) 0.0045(6) 0.0167(6) -0.0057(5)
P2 0.0466(8) 0.0401(7) 0.0510(8) -0.0080(6) 0.0090(6) -0.0022(6)
P3 0.0425(7) 0.0377(7) 0.0398(6) 0.0007(5) 0.0112(5) -0.0118(6)

loop_
_atom_type_symbol
_atom_type_description
_atom_type_scat_dispersion_real
_atom_type_scat_dispersion_imag
_atom_type_scat_source
C C 0.0033 0.0016 'International Tables Vol C Tables 4.2.6.8 and 6.1.1.4'
H H 0.0000 0.0000 'International Tables Vol C Tables 4.2.6.8 and 6.1.1.4'
N N 0.0061 0.0033 'International Tables Vol C Tables 4.2.6.8 and 6.1.1.4'
P P 0.1023 0.0942 'International Tables Vol C Tables 4.2.6.8 and 6.1.1.4'

loop_
_geom_angle_atom_site_label_1
_geom_angle_atom_site_label_2
_geom_angle_atom_site_label_3
_geom_angle
_geom_angle_site_symmetry_1
_geom_angle_site_symmetry_3
_geom_angle_publ_flag
N1 C1 C2 107.2(6) . . ?
N1 C1 H1A 110.3 . . ?
C2 C1 H1A 110.3 . . ?
N1 C1 H1B 110.3 . . ?
C2 C1 H1B 110.3 . . ?
H1A C1 H1B 108.5 . . ?
C3 C2 C1 104.5(6) . . ?
C3 C2 H2A 110.9 . . ?
C1 C2 H2A 110.9 . . ?
C3 C2 H2B 110.9 . . ?
C1 C2 H2B 110.9 . . ?
H2A C2 H2B 108.9 . . ?
C4 C3 C2 107.8(6) . . ?
C4 C3 H3A 110.2 . . ?
C2 C3 H3A 110.2 . . ?
C4 C3 H3B 110.2 . . ?
C2 C3 H3B 110.2 . . ?
H3A C3 H3B 108.5 . . ?
C3 C4 N1 107.5(5) . . ?
C3 C4 H4A 110.2 . . ?
N1 C4 H4A 110.2 . . ?
C3 C4 H4B 110.2 . . ?
N1 C4 H4B 110.2 . . ?
H4A C4 H4B 108.5 . . ?
C6N C5 N2 105.2(5) . . ?
C6N C5 H5A 110.7 . . ?
N2 C5 H5A 110.7 . . ?
C6N C5 H5B 110.7 . . ?
N2 C5 H5B 110.7 . . ?
H5A C5 H5B 108.8 . . ?
C6N C7 C8 102.3(6) . . ?
C6N C7 H7A 111.3 . . ?
C8 C7 H7A 111.3 . . ?
C6N C7 H7B 111.3 . . ?
C8 C7 H7B 111.3 . . ?
H7A C7 H7B 109.2 . . ?
N2 C8 C7 103.3(5) . . ?
N2 C8 H8A 111.1 . . ?
C7 C8 H8A 111.1 . . ?
N2 C8 H8B 111.1 . . ?
C7 C8 H8B 111.1 . . ?
H8A C8 H8B 109.1 . . ?
N3 C9 C10 102.6(6) . . ?
N3 C9 H9A 111.2 . . ?
C10 C9 H9A 111.2 . . ?
N3 C9 H9B 111.2 . . ?
C10 C9 H9B 111.2 . . ?
H9A C9 H9B 109.2 . . ?
C11 C10 C9 104.7(6) . . ?
C11 C10 H10A 110.8 . . ?
C9 C10 H10A 110.8 . . ?
C11 C10 H10B 110.8 . . ?
C9 C10 H10B 110.8 . . ?
H10A C10 H10B 108.9 . . ?
C10 C11 C12 104.3(7) . . ?
C10 C11 H11A 110.9 . . ?
C12 C11 H11A 110.9 . . ?
C10 C11 H11B 110.9 . . ?
C12 C11 H11B 110.9 . . ?
H11A C11 H11B 108.9 . . ?
N3 C12 C11 103.4(6) . . ?
N3 C12 H12A 111.1 . . ?
C11 C12 H12A 111.1 . . ?
N3 C12 H12B 111.1 . . ?
C11 C12 H12B 111.1 . . ?
H12A C12 H12B 109.1 . . ?
C14J C13 N5 105.5(6) . . ?
C14J C13 H13A 110.7 . . ?
N5 C13 H13A 110.7 . . ?
C14J C13 H13B 110.7 . . ?
N5 C13 H13B 110.7 . . ?
H13A C13 H13B 108.8 . . ?
C15L C16 N5 105.9(5) . . ?
C15L C16 H16A 110.6 . . ?
N5 C16 H16A 110.6 . . ?
C15L C16 H16B 110.6 . . ?
N5 C16 H16B 110.6 . . ?
H16A C16 H16B 108.7 . . ?
C18 C17 N6 109.5(6) . . ?
C18 C17 H17A 109.8 . . ?
N6 C17 H17A 109.8 . . ?
C18 C17 H17B 109.8 . . ?
N6 C17 H17B 109.8 . . ?
H17A C17 H17B 108.2 . . ?
C17 C18 C19 108.8(6) . . ?
C17 C18 H18A 109.9 . . ?
C19 C18 H18A 109.9 . . ?
C17 C18 H18B 109.9 . . ?
C19 C18 H18B 109.9 . . ?
H18A C18 H18B 108.3 . . ?
C18 C19 C20 105.5(5) . . ?
C18 C19 H19A 110.6 . . ?
C20 C19 H19A 110.6 . . ?
C18 C19 H19B 110.6 . . ?
C20 C19 H19B 110.6 . . ?
H19A C19 H19B 108.8 . . ?
N6 C20 C19 103.1(4) . . ?
N6 C20 H20A 111.1 . . ?
C19 C20 H20A 111.1 . . ?
N6 C20 H20B 111.1 . . ?
C19 C20 H20B 111.1 . . ?
H20A C20 H20B 109.1 . . ?
C22M C21 N7 102.7(5) . . ?
C22M C21 H21A 111.2 . . ?
N7 C21 H21A 111.2 . . ?
C22M C21 H21B 111.2 . . ?
N7 C21 H21B 111.2 . . ?
H21A C21 H21B 109.1 . . ?
C22M C23 C24 109.0(6) . . ?
C22M C23 H23A 109.9 . . ?
C24 C23 H23A 109.9 . . ?
C22M C23 H23B 109.9 . . ?
C24 C23 H23B 109.9 . . ?
H23A C23 H23B 108.3 . . ?
N7 C24 C23 104.3(5) . . ?
N7 C24 H24A 110.9 . . ?
C23 C24 H24A 110.9 . . ?
N7 C24 H24B 110.9 . . ?
C23 C24 H24B 110.9 . . ?
H24A C24 H24B 108.9 . . ?
N9 C25 C26 104.1(5) . . ?
N9 C25 H25A 110.9 . . ?
C26 C25 H25A 110.9 . . ?
N9 C25 H25B 110.9 . . ?
C26 C25 H25B 110.9 . . ?
H25A C25 H25B 109.0 . . ?
C27 C26 C25 104.2(5) . . ?
C27 C26 H26A 110.9 . . ?
C25 C26 H26A 110.9 . . ?
C27 C26 H26B 110.9 . . ?
C25 C26 H26B 110.9 . . ?
H26A C26 H26B 108.9 . . ?
C26 C27 C28 103.9(5) . . ?
C26 C27 H27A 111.0 . . ?
C28 C27 H27A 111.0 . . ?
C26 C27 H27B 111.0 . . ?
C28 C27 H27B 111.0 . . ?
H27A C27 H27B 109.0 . . ?
N9 C28 C27 102.7(4) . . ?
N9 C28 H28A 111.2 . . ?
C27 C28 H28A 111.2 . . ?
N9 C28 H28B 111.2 . . ?
C27 C28 H28B 111.2 . . ?
H28A C28 H28B 109.1 . . ?
C30 C29 N10 103.5(4) . . ?
C30 C29 H29A 111.1 . . ?
N10 C29 H29A 111.1 . . ?
C30 C29 H29B 111.1 . . ?
N10 C29 H29B 111.1 . . ?
H29A C29 H29B 109.0 . . ?
C29 C30 C31 105.5(5) . . ?
C29 C30 H30A 110.6 . . ?
C31 C30 H30A 110.6 . . ?
C29 C30 H30B 110.6 . . ?
C31 C30 H30B 110.6 . . ?
H30A C30 H30B 108.8 . . ?
C32 C31 C30 105.2(5) . . ?
C32 C31 H31A 110.7 . . ?
C30 C31 H31A 110.7 . . ?
C32 C31 H31B 110.7 . . ?
C30 C31 H31B 110.7 . . ?
H31A C31 H31B 108.8 . . ?
N10 C32 C31 104.9(4) . . ?
N10 C32 H32A 110.8 . . ?
C31 C32 H32A 110.8 . . ?
N10 C32 H32B 110.8 . . ?
C31 C32 H32B 110.8 . . ?
H32A C32 H32B 108.8 . . ?
N11 C33 C34 106.0(4) . . ?
N11 C33 H33A 110.5 . . ?
C34 C33 H33A 110.5 . . ?
N11 C33 H33B 110.5 . . ?
C34 C33 H33B 110.5 . . ?
H33A C33 H33B 108.7 . . ?
C35 C34 C33 105.0(4) . . ?
C35 C34 H34A 110.7 . . ?
C33 C34 H34A 110.7 . . ?
C35 C34 H34B 110.7 . . ?
C33 C34 H34B 110.7 . . ?
H34A C34 H34B 108.8 . . ?
C36 C35 C34 108.7(5) . . ?
C36 C35 H35A 109.9 . . ?
C34 C35 H35A 109.9 . . ?
C36 C35 H35B 109.9 . . ?
C34 C35 H35B 109.9 . . ?
H35A C35 H35B 108.3 . . ?
N11 C36 C35 107.6(5) . . ?
N11 C36 H36A 110.2 . . ?
C35 C36 H36A 110.2 . . ?
N11 C36 H36B 110.2 . . ?
C35 C36 H36B 110.2 . . ?
H36A C36 H36B 108.5 . . ?
N12 C37 N14 127.2(4) . . ?
N12 C37 N15 113.4(3) . . ?
N14 C37 N15 119.4(3) . . ?
N13 C38 N4 123.7(3) . . ?
N13 C38 N15 121.2(4) . . ?
N4 C38 N15 115.0(4) . . ?
N8 C39 N13 113.9(3) . . ?
N8 C39 N14 121.4(4) . . ?
N13 C39 N14 124.7(4) . . ?
C13 C14J C15L 108.9(7) . . ?
C13 C14J H14A 109.9 . . ?
C15L C14J H14A 109.9 . . ?
C13 C14J H14B 109.9 . . ?
C15L C14J H14B 109.9 . . ?
H14A C14J H14B 108.3 . . ?
C16 C15L C14J 107.5(7) . . ?
C16 C15L H15A 110.2 . . ?
C14J C15L H15A 110.2 . . ?
C16 C15L H15B 110.2 . . ?
C14J C15L H15B 110.2 . . ?
H15A C15L H15B 108.5 . . ?
C23 C22M C21 113.7(6) . . ?
C23 C22M H22A 108.8 . . ?
C21 C22M H22A 108.8 . . ?
C23 C22M H22B 108.8 . . ?
C21 C22M H22B 108.8 . . ?
H22A C22M H22B 107.7 . . ?
C5 C6N C7 109.8(8) . . ?
C5 C6N H6NA 109.7 . . ?
C7 C6N H6NA 109.7 . . ?
C5 C6N H6NB 109.7 . . ?
C7 C6N H6NB 109.7 . . ?
H6NA C6N H6NB 108.2 . . ?
C1 N1 C4 109.6(5) . . ?
C1 N1 P1 127.0(4) . . ?
C4 N1 P1 123.4(4) . . ?
C5 N2 C8 108.3(4) . . ?
C5 N2 P1 120.2(3) . . ?
C8 N2 P1 126.9(4) . . ?
C9 N3 C12 109.7(5) . . ?
C9 N3 P1 117.1(4) . . ?
C12 N3 P1 124.1(4) . . ?
C38 N4 P1 122.6(3) . . ?
C16 N5 C13 109.5(5) . . ?
C16 N5 P2 121.7(4) . . ?
C13 N5 P2 117.6(4) . . ?
C17 N6 C20 110.7(4) . . ?
C17 N6 P2 126.2(3) . . ?
C20 N6 P2 122.7(3) . . ?
C24 N7 C21 109.7(4) . . ?
C24 N7 P2 120.6(3) . . ?
C21 N7 P2 125.3(4) . . ?
C39 N8 P2 138.1(3) . . ?
C25 N9 C28 110.0(4) . . ?
C25 N9 P3 120.5(3) . . ?
C28 N9 P3 120.9(3) . . ?
C32 N10 C29 110.5(4) . . ?
C32 N10 P3 118.4(3) . . ?
C29 N10 P3 125.4(3) . . ?
C36 N11 C33 109.2(4) . . ?
C36 N11 P3 128.6(3) . . ?
C33 N11 P3 121.4(3) . . ?
C37 N12 P3 131.3(3) . . ?
C38 N13 C39 117.4(3) . . ?
C37 N14 C39 117.6(3) . . ?
C38 N15 C37 119.6(3) . . ?
N4 P1 N2 110.1(2) . . ?
N4 P1 N1 102.94(18) . . ?
N2 P1 N1 112.8(2) . . ?
N4 P1 N3 123.97(19) . . ?
N2 P1 N3 102.7(2) . . ?
N1 P1 N3 104.5(2) . . ?
N8 P2 N7 117.6(2) . . ?
N8 P2 N5 115.9(2) . . ?
N7 P2 N5 101.9(2) . . ?
N8 P2 N6 104.1(2) . . ?
N7 P2 N6 112.1(2) . . ?
N5 P2 N6 104.7(2) . . ?
N12 P3 N11 103.06(18) . . ?
N12 P3 N10 112.43(18) . . ?
N11 P3 N10 112.6(2) . . ?
N12 P3 N9 119.6(2) . . ?
N11 P3 N9 105.83(19) . . ?
N10 P3 N9 103.3(2) . . ?

loop_
_geom_bond_atom_site_label_1
_geom_bond_atom_site_label_2
_geom_bond_distance
_geom_bond_site_symmetry_2
_geom_bond_publ_flag
C1 N1 1.362(7) . ?
C1 C2 1.508(9) . ?
C1 H1A 0.9900 . ?
C1 H1B 0.9900 . ?
C2 C3 1.462(10) . ?
C2 H2A 0.9900 . ?
C2 H2B 0.9900 . ?
C3 C4 1.413(8) . ?
C3 H3A 0.9900 . ?
C3 H3B 0.9900 . ?
C4 N1 1.465(6) . ?
C4 H4A 0.9900 . ?
C4 H4B 0.9900 . ?
C5 C6N 1.446(9) . ?
C5 N2 1.481(6) . ?
C5 H5A 0.9900 . ?
C5 H5B 0.9900 . ?
C7 C6N 1.452(12) . ?
C7 C8 1.538(9) . ?
C7 H7A 0.9900 . ?
C7 H7B 0.9900 . ?
C8 N2 1.483(6) . ?
C8 H8A 0.9900 . ?
C8 H8B 0.9900 . ?
C9 N3 1.467(7) . ?
C9 C10 1.539(10) . ?
C9 H9A 0.9900 . ?
C9 H9B 0.9900 . ?
C10 C11 1.426(11) . ?
C10 H10A 0.9900 . ?
C10 H10B 0.9900 . ?
C11 C12 1.514(9) . ?
C11 H11A 0.9900 . ?
C11 H11B 0.9900 . ?
C12 N3 1.483(7) . ?
C12 H12A 0.9900 . ?
C12 H12B 0.9900 . ?
C13 C14J 1.443(10) . ?
C13 N5 1.474(7) . ?
C13 H13A 0.9900 . ?
C13 H13B 0.9900 . ?
C16 C15L 1.457(9) . ?
C16 N5 1.465(6) . ?
C16 H16A 0.9900 . ?
C16 H16B 0.9900 . ?
C17 C18 1.388(8) . ?
C17 N6 1.419(7) . ?
C17 H17A 0.9900 . ?
C17 H17B 0.9900 . ?
C18 C19 1.473(8) . ?
C18 H18A 0.9900 . ?
C18 H18B 0.9900 . ?
C19 C20 1.544(8) . ?
C19 H19A 0.9900 . ?
C19 H19B 0.9900 . ?
C20 N6 1.464(6) . ?
C20 H20A 0.9900 . ?
C20 H20B 0.9900 . ?
C21 C22M 1.452(9) . ?
C21 N7 1.498(6) . ?
C21 H21A 0.9900 . ?
C21 H21B 0.9900 . ?
C23 C22M 1.339(9) . ?
C23 C24 1.497(7) . ?
C23 H23A 0.9900 . ?
C23 H23B 0.9900 . ?
C24 N7 1.458(6) . ?
C24 H24A 0.9900 . ?
C24 H24B 0.9900 . ?
C25 N9 1.457(6) . ?
C25 C26 1.498(8) . ?
C25 H25A 0.9900 . ?
C25 H25B 0.9900 . ?
C26 C27 1.482(9) . ?
C26 H26A 0.9900 . ?
C26 H26B 0.9900 . ?
C27 C28 1.495(8) . ?
C27 H27A 0.9900 . ?
C27 H27B 0.9900 . ?
C28 N9 1.494(6) . ?
C28 H28A 0.9900 . ?
C28 H28B 0.9900 . ?
C29 C30 1.484(8) . ?
C29 N10 1.485(6) . ?
C29 H29A 0.9900 . ?
C29 H29B 0.9900 . ?
C30 C31 1.491(8) . ?
C30 H30A 0.9900 . ?
C30 H30B 0.9900 . ?
C31 C32 1.484(7) . ?
C31 H31A 0.9900 . ?
C31 H31B 0.9900 . ?
C32 N10 1.458(6) . ?
C32 H32A 0.9900 . ?
C32 H32B 0.9900 . ?
C33 N11 1.478(6) . ?
C33 C34 1.496(7) . ?
C33 H33A 0.9900 . ?
C33 H33B 0.9900 . ?
C34 C35 1.476(8) . ?
C34 H34A 0.9900 . ?
C34 H34B 0.9900 . ?
C35 C36 1.429(8) . ?
C35 H35A 0.9900 . ?
C35 H35B 0.9900 . ?
C36 N11 1.421(6) . ?
C36 H36A 0.9900 . ?
C36 H36B 0.9900 . ?
C37 N12 1.327(5) . ?
C37 N14 1.335(5) . ?
C37 N15 1.398(5) . ?
C38 N13 1.318(5) . ?
C38 N4 1.350(5) . ?
C38 N15 1.377(5) . ?
C39 N8 1.345(5) . ?
C39 N13 1.351(5) . ?
C39 N14 1.362(5) . ?
C14J C15L 1.458(11) . ?
C14J H14A 0.9900 . ?
C14J H14B 0.9900 . ?
C15L H15A 0.9900 . ?
C15L H15B 0.9900 . ?
C22M H22A 0.9900 . ?
C22M H22B 0.9900 . ?
C6N H6NA 0.9900 . ?
C6N H6NB 0.9900 . ?
N1 P1 1.624(4) . ?
N2 P1 1.617(4) . ?
N3 P1 1.631(4) . ?
N4 P1 1.603(3) . ?
N5 P2 1.648(4) . ?
N6 P2 1.650(4) . ?
N7 P2 1.629(4) . ?
N8 P2 1.558(4) . ?
N9 P3 1.638(4) . ?
N10 P3 1.635(4) . ?
N11 P3 1.629(4) . ?
N12 P3 1.578(3) . ?

loop_
_geom_hbond_atom_site_label_D
_geom_hbond_atom_site_label_H
_geom_hbond_atom_site_label_A
_geom_hbond_distance_DH
_geom_hbond_distance_HA
_geom_hbond_distance_DA
_geom_hbond_angle_DHA
_geom_hbond_site_symmetry_A
C28 H28B N14 0.99 2.65 3.512(6) 145.9 .
C18 H18A N15 0.99 2.68 3.523(10) 143.8 4_576
C12 H12A N13 0.99 2.53 3.083(6) 114.8 .
C28 H28B N14 0.99 2.65 3.512(6) 145.9 .
C18 H18A N15 0.99 2.68 3.523(10) 143.8 4_576
C12 H12A N13 0.99 2.53 3.083(6) 114.8 .
C28 H28B N14 0.99 2.65 3.512(6) 145.9 .
C18 H18A N15 0.99 2.68 3.523(10) 143.8 4_576
C12 H12A N13 0.99 2.53 3.083(6) 114.8 .

loop_
_geom_torsion_atom_site_label_1
_geom_torsion_atom_site_label_2
_geom_torsion_atom_site_label_3
_geom_torsion_atom_site_label_4
_geom_torsion
_geom_torsion_site_symmetry_1
_geom_torsion_site_symmetry_2
_geom_torsion_site_symmetry_3
_geom_torsion_site_symmetry_4
_geom_torsion_publ_flag
N1 C1 C2 C3 18.6(13) . . . . ?
C1 C2 C3 C4 -16.9(13) . . . . ?
C2 C3 C4 N1 9.6(12) . . . . ?
C6N C7 C8 N2 32.2(10) . . . . ?
N3 C9 C10 C11 31.9(8) . . . . ?
C9 C10 C11 C12 -40.0(8) . . . . ?
C10 C11 C12 N3 32.3(7) . . . . ?
N6 C17 C18 C19 12.6(11) . . . . ?
C17 C18 C19 C20 -16.1(10) . . . . ?
C18 C19 C20 N6 13.2(8) . . . . ?
C22M C23 C24 N7 -7.9(9) . . . . ?
N9 C25 C26 C27 -30.0(7) . . . . ?
C25 C26 C27 C28 39.6(7) . . . . ?
C26 C27 C28 N9 -32.8(6) . . . . ?
N10 C29 C30 C31 -27.7(6) . . . . ?
C29 C30 C31 C32 33.1(7) . . . . ?
C30 C31 C32 N10 -24.6(6) . . . . ?
N11 C33 C34 C35 -9.8(7) . . . . ?
C33 C34 C35 C36 17.6(8) . . . . ?
C34 C35 C36 N11 -18.7(8) . . . . ?
N5 C13 C14J C15L 13.4(11) . . . . ?
N5 C16 C15L C14J 13.7(10) . . . . ?
C13 C14J C15L C16 -17.3(12) . . . . ?
C24 C23 C22M C21 6.9(13) . . . . ?
N7 C21 C22M C23 -2.8(12) . . . . ?
N2 C5 C6N C7 18.1(13) . . . . ?
C8 C7 C6N C5 -31.7(13) . . . . ?
C2 C1 N1 C4 -13.2(11) . . . . ?
C2 C1 N1 P1 168.3(6) . . . . ?
C3 C4 N1 C1 2.6(11) . . . . ?
C3 C4 N1 P1 -178.9(7) . . . . ?
C6N C5 N2 C8 3.8(9) . . . . ?
C6N C5 N2 P1 -153.7(8) . . . . ?
C7 C8 N2 C5 -22.5(7) . . . . ?
C7 C8 N2 P1 133.2(5) . . . . ?
C10 C9 N3 C12 -11.3(6) . . . . ?
C10 C9 N3 P1 -159.7(4) . . . . ?
C11 C12 N3 C9 -11.9(6) . . . . ?
C11 C12 N3 P1 133.9(4) . . . . ?
N13 C38 N4 P1 -5.0(6) . . . . ?
N15 C38 N4 P1 175.9(3) . . . . ?
C15L C16 N5 C13 -5.6(7) . . . . ?
C15L C16 N5 P2 -148.3(5) . . . . ?
C14J C13 N5 C16 -4.8(9) . . . . ?
C14J C13 N5 P2 139.7(6) . . . . ?
C18 C17 N6 C20 -3.6(10) . . . . ?
C18 C17 N6 P2 169.1(6) . . . . ?
C19 C20 N6 C17 -6.2(7) . . . . ?
C19 C20 N6 P2 -179.2(4) . . . . ?
C23 C24 N7 C21 6.2(6) . . . . ?
C23 C24 N7 P2 -151.4(4) . . . . ?
C22M C21 N7 C24 -2.5(8) . . . . ?
C22M C21 N7 P2 153.8(6) . . . . ?
N13 C39 N8 P2 -150.7(4) . . . . ?
N14 C39 N8 P2 30.3(8) . . . . ?
C26 C25 N9 C28 9.4(6) . . . . ?
C26 C25 N9 P3 157.6(4) . . . . ?
C27 C28 N9 C25 14.4(6) . . . . ?
C27 C28 N9 P3 -133.6(4) . . . . ?
C31 C32 N10 C29 7.4(5) . . . . ?
C31 C32 N10 P3 162.1(4) . . . . ?
C30 C29 N10 C32 12.7(5) . . . . ?
C30 C29 N10 P3 -139.9(4) . . . . ?
C35 C36 N11 C33 12.2(8) . . . . ?
C35 C36 N11 P3 -158.1(5) . . . . ?
C34 C33 N11 C36 -1.2(7) . . . . ?
C34 C33 N11 P3 169.9(4) . . . . ?
N14 C37 N12 P3 6.6(7) . . . . ?
N15 C37 N12 P3 -173.9(3) . . . . ?
N4 C38 N13 C39 -177.1(4) . . . . ?
N15 C38 N13 C39 2.0(6) . . . . ?
N8 C39 N13 C38 -179.6(4) . . . . ?
N14 C39 N13 C38 -0.7(6) . . . . ?
N12 C37 N14 C39 -177.3(4) . . . . ?
N15 C37 N14 C39 3.2(6) . . . . ?
N8 C39 N14 C37 176.9(4) . . . . ?
N13 C39 N14 C37 -2.0(6) . . . . ?
N13 C38 N15 C37 -0.7(6) . . . . ?
N4 C38 N15 C37 178.4(4) . . . . ?
N12 C37 N15 C38 178.5(4) . . . . ?
N14 C37 N15 C38 -2.0(6) . . . . ?
C38 N4 P1 N2 -80.4(4) . . . . ?
C38 N4 P1 N1 159.1(4) . . . . ?
C38 N4 P1 N3 41.5(5) . . . . ?
C5 N2 P1 N4 -31.3(5) . . . . ?
C8 N2 P1 N4 175.7(4) . . . . ?
C5 N2 P1 N1 83.0(4) . . . . ?
C8 N2 P1 N1 -70.0(5) . . . . ?
C5 N2 P1 N3 -165.1(4) . . . . ?
C8 N2 P1 N3 41.8(5) . . . . ?
C1 N1 P1 N4 -11.0(8) . . . . ?
C4 N1 P1 N4 170.7(5) . . . . ?
C1 N1 P1 N2 -129.6(8) . . . . ?
C4 N1 P1 N2 52.2(6) . . . . ?
C1 N1 P1 N3 119.6(8) . . . . ?
C4 N1 P1 N3 -58.6(5) . . . . ?
C9 N3 P1 N4 60.3(5) . . . . ?
C12 N3 P1 N4 -83.1(4) . . . . ?
C9 N3 P1 N2 -174.5(4) . . . . ?
C12 N3 P1 N2 42.1(4) . . . . ?
C9 N3 P1 N1 -56.6(4) . . . . ?
C12 N3 P1 N1 160.0(4) . . . . ?
C39 N8 P2 N7 -49.5(6) . . . . ?
C39 N8 P2 N5 71.3(6) . . . . ?
C39 N8 P2 N6 -174.2(5) . . . . ?
C24 N7 P2 N8 -45.6(4) . . . . ?
C21 N7 P2 N8 160.4(4) . . . . ?
C24 N7 P2 N5 -173.5(4) . . . . ?
C21 N7 P2 N5 32.5(5) . . . . ?
C24 N7 P2 N6 75.1(4) . . . . ?
C21 N7 P2 N6 -78.9(5) . . . . ?
C16 N5 P2 N8 75.6(4) . . . . ?
C13 N5 P2 N8 -64.3(5) . . . . ?
C16 N5 P2 N7 -155.4(4) . . . . ?
C13 N5 P2 N7 64.6(5) . . . . ?
C16 N5 P2 N6 -38.5(5) . . . . ?
C13 N5 P2 N6 -178.4(5) . . . . ?
C17 N6 P2 N8 -5.3(6) . . . . ?
C20 N6 P2 N8 166.5(4) . . . . ?
C17 N6 P2 N7 -133.5(6) . . . . ?
C20 N6 P2 N7 38.3(5) . . . . ?
C17 N6 P2 N5 116.8(6) . . . . ?
C20 N6 P2 N5 -71.3(5) . . . . ?
C37 N12 P3 N11 169.2(4) . . . . ?
C37 N12 P3 N10 47.6(5) . . . . ?
C37 N12 P3 N9 -73.8(5) . . . . ?
C36 N11 P3 N12 5.4(6) . . . . ?
C33 N11 P3 N12 -163.8(4) . . . . ?
C36 N11 P3 N10 126.8(5) . . . . ?
C33 N11 P3 N10 -42.4(5) . . . . ?
C36 N11 P3 N9 -121.0(5) . . . . ?
C33 N11 P3 N9 69.8(5) . . . . ?
C32 N10 P3 N12 41.9(4) . . . . ?
C29 N10 P3 N12 -167.4(4) . . . . ?
C32 N10 P3 N11 -74.0(4) . . . . ?
C29 N10 P3 N11 76.6(4) . . . . ?
C32 N10 P3 N9 172.3(3) . . . . ?
C29 N10 P3 N9 -37.1(4) . . . . ?
C25 N9 P3 N12 -74.7(5) . . . . ?
C28 N9 P3 N12 70.0(4) . . . . ?
C25 N9 P3 N11 40.9(5) . . . . ?
C28 N9 P3 N11 -174.4(4) . . . . ?
C25 N9 P3 N10 159.5(4) . . . . ?
C28 N9 P3 N10 -55.8(4) . . . . ?
